data_2234822
loop_
_publ_author_name
'Huang, Liangzhu'
'Li, Youqiang'
'Gao, Dongmei'
'Du, Zhenting'

_publ_section_title
;
 3,4-Bis(4-methoxyphenyl)-2,5-dihydro-1<i>H</i>-pyrrole-2,5-dione
;
_journal_coeditor_code TK5079
_journal_issue 5
_journal_name_full 'Acta Crystallographica Section E'
_journal_page_first o1328
_journal_paper_doi 10.1107/S1600536812014158
_journal_volume 68
_journal_year 2012
_chemical_formula_iupac 'C18 H15 N O4'
_chemical_formula_moiety 'C18 H15 N O4'
_chemical_formula_sum 'C18 H15 N O4'
_chemical_formula_weight 309.31
_chemical_melting_point 517
_chemical_name_systematic
;
3,4-Bis(4-methoxyphenyl)-2,5-dihydro-1<i>H</i>-pyrrole-2,5-dione
;
_space_group_IT_number 2
_symmetry_cell_setting triclinic
_symmetry_space_group_name_Hall '-P 1'
_symmetry_space_group_name_H-M 'P -1'
_atom_sites_solution_hydrogens geom
_atom_sites_solution_primary direct
_atom_sites_solution_secondary difmap
_audit_creation_method SHELXL-97
_cell_angle_alpha 90.945(6)
_cell_angle_beta 95.205(5)
_cell_angle_gamma 97.862(5)
_cell_formula_units_Z 2
_cell_length_a 6.030(3)
_cell_length_b 8.971(5)
_cell_length_c 14.023(8)
_cell_measurement_reflns_used 1101
_cell_measurement_temperature 296(2)
_cell_measurement_theta_max 23.59
_cell_measurement_theta_min 2.68
_cell_volume 748.0(7)
_computing_cell_refinement 'SAINT (Bruker, 2009)'
_computing_data_collection 'APEX2 (Bruker, 2009)'
_computing_data_reduction 'SAINT (Bruker, 2009)'
_computing_molecular_graphics 'SHELXTL (Sheldrick, 2008)'
_computing_publication_material 'SHELXTL (Sheldrick, 2008)'
_computing_structure_refinement 'SHELXL97 (Sheldrick, 2008)'
_computing_structure_solution 'SHELXS97 (Sheldrick, 2008)'
_diffrn_ambient_temperature 296(2)
_diffrn_measured_fraction_theta_full 0.968
_diffrn_measured_fraction_theta_max 0.968
_diffrn_measurement_device_type 'Bruker APEXII CCD'
_diffrn_measurement_method '\f and \w scans'
_diffrn_radiation_monochromator graphite
_diffrn_radiation_source 'fine-focus sealed tube'
_diffrn_radiation_type MoK\a
_diffrn_radiation_wavelength 0.71073
_diffrn_reflns_av_R_equivalents 0.0339
_diffrn_reflns_av_sigmaI/netI 0.0619
_diffrn_reflns_limit_h_max 7
_diffrn_reflns_limit_h_min -7
_diffrn_reflns_limit_k_max 8
_diffrn_reflns_limit_k_min -10
_diffrn_reflns_limit_l_max 16
_diffrn_reflns_limit_l_min -16
_diffrn_reflns_number 3943
_diffrn_reflns_theta_full 25.20
_diffrn_reflns_theta_max 25.20
_diffrn_reflns_theta_min 2.68
_exptl_absorpt_coefficient_mu 0.098
_exptl_absorpt_correction_T_max 0.9816
_exptl_absorpt_correction_T_min 0.2331
_exptl_absorpt_correction_type multi-scan
_exptl_absorpt_process_details '(<i>SADABS</i>; Bruker, 2009)'
_exptl_crystal_colour yellow
_exptl_crystal_density_diffrn 1.373
_exptl_crystal_density_method 'not measured'
_exptl_crystal_description block
_exptl_crystal_F_000 324
_exptl_crystal_size_max 0.69
_exptl_crystal_size_mid 0.23
_exptl_crystal_size_min 0.19
_refine_diff_density_max 0.164
_refine_diff_density_min -0.179
_refine_ls_extinction_coef 0.114(12)
_refine_ls_extinction_expression Fc^*^=kFc[1+0.001xFc^2^\l^3^/sin(2\q)]^-1/4^
_refine_ls_extinction_method 'SHELXL97 (Sheldrick, 2008)'
_refine_ls_goodness_of_fit_ref 1.026
_refine_ls_hydrogen_treatment constr
_refine_ls_matrix_type full
_refine_ls_number_parameters 211
_refine_ls_number_reflns 2607
_refine_ls_number_restraints 0
_refine_ls_restrained_S_all 1.026
_refine_ls_R_factor_all 0.0762
_refine_ls_R_factor_gt 0.0505
_refine_ls_shift/su_max 0.000
_refine_ls_shift/su_mean 0.000
_refine_ls_structure_factor_coef Fsqd
_refine_ls_weighting_details 'calc w=1/[\s^2^(Fo^2^)+(0.0769P)^2^+0.0000P] where P=(Fo^2^+2Fc^2^)/3'
_refine_ls_weighting_scheme calc
_refine_ls_wR_factor_gt 0.1316
_refine_ls_wR_factor_ref 0.1479
_reflns_number_gt 1751
_reflns_number_total 2607
_reflns_threshold_expression I>2\s(I)
_cod_data_source_file tk5079.cif
_cod_data_source_block I
_cod_database_code 2234822
_cod_database_fobs_code 2234822

loop_
_symmetry_equiv_pos_as_xyz
'x, y, z'
'-x, -y, -z'

loop_
_atom_site_type_symbol
_atom_site_label
_atom_site_fract_x
_atom_site_fract_y
_atom_site_fract_z
_atom_site_U_iso_or_equiv
_atom_site_adp_type
_atom_site_calc_flag
_atom_site_refinement_flags
_atom_site_occupancy
_atom_site_symmetry_multiplicity
C C1 0.3834(4) 0.3007(3) 0.96603(16) 0.0422(6) Uani d . 1 1
C C2 0.4781(4) 0.3299(2) 0.87029(14) 0.0359(6) Uani d . 1 1
C C3 0.3710(4) 0.4394(2) 0.82907(15) 0.0351(5) Uani d . 1 1
C C4 0.2055(4) 0.4800(3) 0.89376(15) 0.0385(6) Uani d . 1 1
C C5 0.6460(4) 0.2446(2) 0.83558(15) 0.0374(6) Uani d . 1 1
C C6 0.6830(4) 0.2411(3) 0.73879(16) 0.0453(6) Uani d . 1 1
H H6 0.6022 0.2964 0.6961 0.054 Uiso calc R 1 1
C C7 0.8349(4) 0.1582(3) 0.70524(16) 0.0504(7) Uani d . 1 1
H H7 0.8558 0.1583 0.6403 0.060 Uiso calc R 1 1
C C8 0.9589(4) 0.0736(2) 0.76676(16) 0.0427(6) Uani d . 1 1
C C9 0.9229(4) 0.0735(3) 0.86255(17) 0.0497(7) Uani d . 1 1
H H9 1.0021 0.0164 0.9047 0.060 Uiso calc R 1 1
C C10 0.7698(4) 0.1579(3) 0.89605(16) 0.0462(6) Uani d . 1 1
H H10 0.7486 0.1571 0.9609 0.055 Uiso calc R 1 1
C C11 1.2389(5) -0.0910(3) 0.7865(2) 0.0646(8) Uani d . 1 1
H H11A 1.3177 -0.0288 0.8385 0.097 Uiso calc R 1 1
H H11B 1.3454 -0.1313 0.7500 0.097 Uiso calc R 1 1
H H11C 1.1421 -0.1721 0.8114 0.097 Uiso calc R 1 1
C C12 0.4059(4) 0.5231(2) 0.74060(14) 0.0347(5) Uani d . 1 1
C C13 0.6128(4) 0.6031(3) 0.72713(16) 0.0449(6) Uani d . 1 1
H H13 0.7322 0.6006 0.7737 0.054 Uiso calc R 1 1
C C14 0.6481(4) 0.6866(3) 0.64669(16) 0.0465(6) Uani d . 1 1
H H14 0.7886 0.7405 0.6399 0.056 Uiso calc R 1 1
C C15 0.4738(4) 0.6893(3) 0.57684(16) 0.0441(6) Uani d . 1 1
C C16 0.2652(4) 0.6106(3) 0.58874(17) 0.0537(7) Uani d . 1 1
H H16 0.1469 0.6125 0.5416 0.064 Uiso calc R 1 1
C C17 0.2309(4) 0.5294(3) 0.66974(16) 0.0458(6) Uani d . 1 1
H H17 0.0889 0.4782 0.6772 0.055 Uiso calc R 1 1
C C18 0.6974(5) 0.8516(4) 0.4787(2) 0.0779(9) Uani d . 1 1
H H18A 0.7448 0.9232 0.5307 0.117 Uiso calc R 1 1
H H18B 0.6827 0.9037 0.4198 0.117 Uiso calc R 1 1
H H18C 0.8070 0.7840 0.4750 0.117 Uiso calc R 1 1
N N1 0.2275(3) 0.3981(2) 0.97460(12) 0.0434(5) Uani d . 1 1
H H1 0.1543 0.4062 1.0239 0.052 Uiso calc R 1 1
O O1 0.0729(3) 0.57097(18) 0.88000(11) 0.0482(5) Uani d . 1 1
O O2 0.4269(3) 0.2105(2) 1.02547(12) 0.0629(6) Uani d . 1 1
O O3 1.1072(3) -0.00307(19) 0.72612(12) 0.0586(5) Uani d . 1 1
O O4 0.4878(3) 0.7688(2) 0.49458(12) 0.0668(6) Uani d . 1 1

loop_
_atom_site_aniso_label
_atom_site_aniso_U_11
_atom_site_aniso_U_22
_atom_site_aniso_U_33
_atom_site_aniso_U_12
_atom_site_aniso_U_13
_atom_site_aniso_U_23
C1 0.0439(14) 0.0460(14) 0.0379(13) 0.0089(12) 0.0043(11) 0.0091(11)
C2 0.0362(13) 0.0366(12) 0.0347(12) 0.0050(10) 0.0019(10) 0.0052(10)
C3 0.0356(13) 0.0361(12) 0.0340(12) 0.0072(10) 0.0024(10) 0.0059(9)
C4 0.0360(13) 0.0406(13) 0.0399(13) 0.0072(11) 0.0052(10) 0.0066(10)
C5 0.0385(13) 0.0367(12) 0.0380(12) 0.0077(11) 0.0041(10) 0.0076(10)
C6 0.0568(16) 0.0453(14) 0.0373(13) 0.0193(12) 0.0045(11) 0.0088(11)
C7 0.0687(18) 0.0513(15) 0.0371(13) 0.0240(14) 0.0124(12) 0.0089(11)
C8 0.0464(15) 0.0342(12) 0.0499(14) 0.0103(11) 0.0101(11) 0.0052(11)
C9 0.0565(17) 0.0496(15) 0.0465(14) 0.0182(13) 0.0045(12) 0.0147(12)
C10 0.0524(15) 0.0535(15) 0.0373(13) 0.0196(13) 0.0084(11) 0.0111(11)
C11 0.071(2) 0.0505(16) 0.081(2) 0.0338(15) 0.0144(16) 0.0137(14)
C12 0.0351(13) 0.0382(13) 0.0331(11) 0.0121(10) 0.0041(10) 0.0071(9)
C13 0.0369(14) 0.0571(15) 0.0410(13) 0.0097(12) -0.0013(11) 0.0134(11)
C14 0.0400(14) 0.0529(15) 0.0466(14) 0.0039(12) 0.0062(11) 0.0142(12)
C15 0.0542(16) 0.0460(14) 0.0346(12) 0.0132(12) 0.0062(11) 0.0115(10)
C16 0.0490(16) 0.0707(18) 0.0397(14) 0.0086(14) -0.0083(12) 0.0152(12)
C17 0.0390(14) 0.0530(15) 0.0436(14) 0.0015(12) -0.0001(11) 0.0105(11)
C18 0.090(2) 0.079(2) 0.0653(19) 0.0022(19) 0.0234(17) 0.0333(16)
N1 0.0472(12) 0.0525(12) 0.0352(10) 0.0163(10) 0.0135(9) 0.0107(9)
O1 0.0461(10) 0.0555(10) 0.0485(10) 0.0206(9) 0.0112(8) 0.0133(8)
O2 0.0737(13) 0.0724(13) 0.0524(10) 0.0323(11) 0.0196(9) 0.0322(10)
O3 0.0685(12) 0.0565(11) 0.0605(11) 0.0324(10) 0.0198(9) 0.0118(9)
O4 0.0743(14) 0.0783(13) 0.0479(11) 0.0073(11) 0.0062(10) 0.0328(10)

loop_
_atom_type_symbol
_atom_type_description
_atom_type_scat_dispersion_real
_atom_type_scat_dispersion_imag
_atom_type_scat_source
C C 0.0033 0.0016 'International Tables Vol C Tables 4.2.6.8 and 6.1.1.4'
H H 0.0000 0.0000 'International Tables Vol C Tables 4.2.6.8 and 6.1.1.4'
N N 0.0061 0.0033 'International Tables Vol C Tables 4.2.6.8 and 6.1.1.4'
O O 0.0106 0.0060 'International Tables Vol C Tables 4.2.6.8 and 6.1.1.4'

loop_
_geom_angle_atom_site_label_1
_geom_angle_atom_site_label_2
_geom_angle_atom_site_label_3
_geom_angle
O2 C1 N1 124.0(2)
O2 C1 C2 129.2(2)
N1 C1 C2 106.80(19)
C3 C2 C5 131.08(19)
C3 C2 C1 106.54(19)
C5 C2 C1 122.34(19)
C2 C3 C12 131.28(19)
C2 C3 C4 108.34(18)
C12 C3 C4 120.22(18)
O1 C4 N1 124.7(2)
O1 C4 C3 127.6(2)
N1 C4 C3 107.73(19)
C10 C5 C6 116.7(2)
C10 C5 C2 122.1(2)
C6 C5 C2 121.1(2)
C7 C6 C5 121.6(2)
C7 C6 H6 119.2
C5 C6 H6 119.2
C6 C7 C8 121.0(2)
C6 C7 H7 119.5
C8 C7 H7 119.5
O3 C8 C9 125.3(2)
O3 C8 C7 116.1(2)
C9 C8 C7 118.5(2)
C8 C9 C10 120.2(2)
C8 C9 H9 119.9
C10 C9 H9 119.9
C9 C10 C5 122.0(2)
C9 C10 H10 119.0
C5 C10 H10 119.0
O3 C11 H11A 109.5
O3 C11 H11B 109.5
H11A C11 H11B 109.5
O3 C11 H11C 109.5
H11A C11 H11C 109.5
H11B C11 H11C 109.5
C13 C12 C17 117.5(2)
C13 C12 C3 120.88(19)
C17 C12 C3 121.5(2)
C14 C13 C12 122.1(2)
C14 C13 H13 118.9
C12 C13 H13 118.9
C15 C14 C13 119.4(2)
C15 C14 H14 120.3
C13 C14 H14 120.3
O4 C15 C14 124.7(2)
O4 C15 C16 115.7(2)
C14 C15 C16 119.6(2)
C17 C16 C15 120.6(2)
C17 C16 H16 119.7
C15 C16 H16 119.7
C16 C17 C12 120.8(2)
C16 C17 H17 119.6
C12 C17 H17 119.6
O4 C18 H18A 109.5
O4 C18 H18B 109.5
H18A C18 H18B 109.5
O4 C18 H18C 109.5
H18A C18 H18C 109.5
H18B C18 H18C 109.5
C4 N1 C1 110.48(18)
C4 N1 H1 124.8
C1 N1 H1 124.8
C8 O3 C11 118.18(19)
C15 O4 C18 118.1(2)

loop_
_geom_bond_atom_site_label_1
_geom_bond_atom_site_label_2
_geom_bond_distance
C1 O2 1.208(2)
C1 N1 1.380(3)
C1 C2 1.519(3)
C2 C3 1.357(3)
C2 C5 1.462(3)
C3 C12 1.477(3)
C3 C4 1.485(3)
C4 O1 1.224(3)
C4 N1 1.367(3)
C5 C10 1.395(3)
C5 C6 1.396(3)
C6 C7 1.366(3)
C6 H6 0.9300
C7 C8 1.393(3)
C7 H7 0.9300
C8 O3 1.358(3)
C8 C9 1.380(3)
C9 C10 1.380(3)
C9 H9 0.9300
C10 H10 0.9300
C11 O3 1.429(3)
C11 H11A 0.9600
C11 H11B 0.9600
C11 H11C 0.9600
C12 C13 1.382(3)
C12 C17 1.390(3)
C13 C14 1.381(3)
C13 H13 0.9300
C14 C15 1.373(3)
C14 H14 0.9300
C15 O4 1.369(3)
C15 C16 1.381(3)
C16 C17 1.375(3)
C16 H16 0.9300
C17 H17 0.9300
C18 O4 1.413(3)
C18 H18A 0.9600
C18 H18B 0.9600
C18 H18C 0.9600
N1 H1 0.8600

loop_
_geom_hbond_atom_site_label_D
_geom_hbond_atom_site_label_H
_geom_hbond_atom_site_label_A
_geom_hbond_site_symmetry_A
_geom_hbond_distance_DH
_geom_hbond_distance_HA
_geom_hbond_distance_DA
_geom_hbond_angle_DHA
_geom_hbond_publ_flag
N1 H1 O1 2_567 0.86 2.03 2.882(3) 168 yes

loop_
_geom_torsion_atom_site_label_1
_geom_torsion_atom_site_label_2
_geom_torsion_atom_site_label_3
_geom_torsion_atom_site_label_4
_geom_torsion
O2 C1 C2 C3 178.3(2)
N1 C1 C2 C3 -0.8(2)
O2 C1 C2 C5 0.4(4)
N1 C1 C2 C5 -178.69(19)
C5 C2 C3 C12 -8.5(4)
C1 C2 C3 C12 173.9(2)
C5 C2 C3 C4 176.3(2)
C1 C2 C3 C4 -1.4(2)
C2 C3 C4 O1 -177.7(2)
C12 C3 C4 O1 6.5(3)
C2 C3 C4 N1 3.1(2)
C12 C3 C4 N1 -172.74(19)
C3 C2 C5 C10 166.7(2)
C1 C2 C5 C10 -16.0(3)
C3 C2 C5 C6 -16.1(4)
C1 C2 C5 C6 161.3(2)
C10 C5 C6 C7 -0.7(4)
C2 C5 C6 C7 -178.1(2)
C5 C6 C7 C8 0.1(4)
C6 C7 C8 O3 -179.2(2)
C6 C7 C8 C9 0.9(4)
O3 C8 C9 C10 179.0(2)
C7 C8 C9 C10 -1.1(4)
C8 C9 C10 C5 0.4(4)
C6 C5 C10 C9 0.5(3)
C2 C5 C10 C9 177.8(2)
C2 C3 C12 C13 -56.6(3)
C4 C3 C12 C13 118.2(2)
C2 C3 C12 C17 126.1(3)
C4 C3 C12 C17 -59.2(3)
C17 C12 C13 C14 -0.2(3)
C3 C12 C13 C14 -177.7(2)
C12 C13 C14 C15 -0.9(4)
C13 C14 C15 O4 179.4(2)
C13 C14 C15 C16 1.0(4)
O4 C15 C16 C17 -178.6(2)
C14 C15 C16 C17 -0.1(4)
C15 C16 C17 C12 -1.0(4)
C13 C12 C17 C16 1.1(4)
C3 C12 C17 C16 178.6(2)
O1 C4 N1 C1 177.1(2)
C3 C4 N1 C1 -3.6(3)
O2 C1 N1 C4 -176.4(2)
C2 C1 N1 C4 2.8(2)
C9 C8 O3 C11 -0.3(3)
C7 C8 O3 C11 179.8(2)
C14 C15 O4 C18 1.5(4)
C16 C15 O4 C18 179.9(2)

loop_
_cod_related_entry_id
_cod_related_entry_database
_cod_related_entry_code
1 ChemSpider 9122020
